data_7105483
loop_
_publ_author_name
'Tang, Qin'
'Liang, Zhixiong'
'Liu, Jing'
'Xu, Jianbin'
'Miao, Qian'

_publ_section_title
;
 N-heteroquinones: quadruple weak hydrogen bonds and n-channel
 transistors.
;
_journal_issue 17
_journal_name_full 'Chemical communications (Cambridge, England)'
_journal_page_first 2977
_journal_page_last 2979
_journal_paper_doi 10.1039/c001215g
_journal_volume 46
_journal_year 2010
_chemical_formula_sum 'C16 H8 N2 O2'
_chemical_formula_weight 260.24
_chemical_name_systematic
;
?
;
_space_group_IT_number 14
_symmetry_cell_setting monoclinic
_symmetry_space_group_name_Hall '-P 2ybc'
_symmetry_space_group_name_H-M 'P 1 21/c 1'
_atom_sites_solution_hydrogens geom
_atom_sites_solution_primary direct
_atom_sites_solution_secondary difmap
_audit_creation_method SHELXL-97
_cell_angle_alpha 90.00
_cell_angle_beta 94.5780(10)
_cell_angle_gamma 90.00
_cell_formula_units_Z 4
_cell_length_a 12.1301(6)
_cell_length_b 3.8545(2)
_cell_length_c 24.3276(12)
_cell_measurement_reflns_used 70
_cell_measurement_temperature 296(2)
_cell_measurement_theta_max 15
_cell_measurement_theta_min 15
_cell_volume 1133.82(10)
_computing_cell_refinement 'BRUKER KAPPA APEXII DUO DIFFRACTOMETER'
_computing_data_collection 'BRUKER KAPPA APEXII DUO DIFFRACTOMETER'
_computing_data_reduction 'BRUKER KAPPA APEXII DUO DIFFRACTOMETER'
_computing_molecular_graphics 'SIEMENS SHELXTL'
_computing_publication_material 'SIEMENS SHELXTL'
_computing_structure_refinement 'SHELXL-97 (Sheldrick, 2008)'
_computing_structure_solution 'SHELXS-97 (Sheldrick, 2008)'
_diffrn_ambient_temperature 296(2)
_diffrn_measured_fraction_theta_full 0.999
_diffrn_measured_fraction_theta_max 0.999
_diffrn_measurement_device_type 'BRUKER KAPPA APEXII DUO DIFFRACTOMETER'
_diffrn_measurement_method 'PHI & OMEGA SCAN'
_diffrn_radiation_monochromator graphite
_diffrn_radiation_source 'fine-focus sealed tube'
_diffrn_radiation_type MoK\a
_diffrn_radiation_wavelength 0.71073
_diffrn_reflns_av_R_equivalents 0.0378
_diffrn_reflns_av_sigmaI/netI 0.0236
_diffrn_reflns_limit_h_max 14
_diffrn_reflns_limit_h_min -14
_diffrn_reflns_limit_k_max 4
_diffrn_reflns_limit_k_min -2
_diffrn_reflns_limit_l_max 29
_diffrn_reflns_limit_l_min -29
_diffrn_reflns_number 12534
_diffrn_reflns_theta_full 25.25
_diffrn_reflns_theta_max 25.25
_diffrn_reflns_theta_min 1.68
_exptl_absorpt_coefficient_mu 0.103
_exptl_absorpt_correction_T_max 0.7456
_exptl_absorpt_correction_T_min 0.6214
_exptl_absorpt_correction_type multi-scan
_exptl_crystal_colour yellow
_exptl_crystal_density_diffrn 1.525
_exptl_crystal_density_method 'not measured'
_exptl_crystal_description block
_exptl_crystal_F_000 536
_exptl_crystal_size_max 0.40
_exptl_crystal_size_mid 0.30
_exptl_crystal_size_min 0.20
_refine_diff_density_max 0.156
_refine_diff_density_min -0.214
_refine_diff_density_rms 0.045
_refine_ls_extinction_method none
_refine_ls_goodness_of_fit_ref 1.172
_refine_ls_hydrogen_treatment riding
_refine_ls_matrix_type full
_refine_ls_number_parameters 181
_refine_ls_number_reflns 2067
_refine_ls_number_restraints 0
_refine_ls_restrained_S_all 1.172
_refine_ls_R_factor_all 0.0564
_refine_ls_R_factor_gt 0.0388
_refine_ls_shift/su_max 0.002
_refine_ls_shift/su_mean 0.000
_refine_ls_structure_factor_coef Fsqd
_refine_ls_weighting_details 'calc w=1/[\s^2^(Fo^2^)+(0.0594P)^2^+0.3153P] where P=(Fo^2^+2Fc^2^)/3'
_refine_ls_weighting_scheme calc
_refine_ls_wR_factor_gt 0.1119
_refine_ls_wR_factor_ref 0.1315
_reflns_number_gt 1568
_reflns_number_total 2067
_reflns_threshold_expression >2sigma(I)
_cod_data_source_file c001215g.txt
_cod_data_source_block DATQ
_cod_depositor_comments
;
The following automatic conversions were performed:
'_symmetry_cell_setting' value 'Monoclinic' changed to 'monoclinic'
according to '/home/saulius/struct/CIF-dictionaries/cif_core.dic'
dictionary named 'cif_core.dic' version 2.4.1 from 2010-06-29.

Automatic conversion script
Id: cif_fix_enum 1527 2010-12-29 10:47:43Z saulius 
;
_cod_original_sg_symbol_H-M P2(1)/c
_cod_database_code 7105483

loop_
_symmetry_equiv_pos_as_xyz
'x, y, z'
'-x, y+1/2, -z+1/2'
'-x, -y, -z'
'x, -y-1/2, z-1/2'

loop_
_atom_site_label
_atom_site_type_symbol
_atom_site_fract_x
_atom_site_fract_y
_atom_site_fract_z
_atom_site_U_iso_or_equiv
_atom_site_adp_type
_atom_site_occupancy
_atom_site_symmetry_multiplicity
_atom_site_calc_flag
_atom_site_refinement_flags
_atom_site_disorder_assembly
_atom_site_disorder_group
N1 N 0.13356(11) 0.0851(4) 0.44865(6) 0.0364(4) Uani 1 1 d . . .
N2 N 0.36287(11) 0.2166(4) 0.45118(6) 0.0363(4) Uani 1 1 d . . .
C1 C 0.19255(13) 0.0018(4) 0.40735(7) 0.0325(4) Uani 1 1 d . . .
C2 C 0.13143(13) -0.1536(5) 0.35740(7) 0.0380(4) Uani 1 1 d . . .
C3 C 0.19718(13) -0.2686(4) 0.31183(7) 0.0332(4) Uani 1 1 d . . .
C4 C 0.14307(15) -0.4204(5) 0.26535(8) 0.0405(5) Uani 1 1 d . . .
H4A H 0.0668 -0.4498 0.2634 0.049 Uiso 1 1 calc R . .
C5 C 0.20187(16) -0.5279(5) 0.22205(8) 0.0440(5) Uani 1 1 d . . .
H5A H 0.1650 -0.6255 0.1908 0.053 Uiso 1 1 calc R . .
C6 C 0.31555(16) -0.4903(5) 0.22518(8) 0.0438(5) Uani 1 1 d . . .
H6A H 0.3552 -0.5676 0.1964 0.053 Uiso 1 1 calc R . .
C7 C 0.37025(15) -0.3384(5) 0.27088(7) 0.0396(4) Uani 1 1 d . . .
H7A H 0.4467 -0.3122 0.2725 0.048 Uiso 1 1 calc R . .
C8 C 0.31224(13) -0.2238(4) 0.31457(7) 0.0331(4) Uani 1 1 d . . .
C9 C 0.37319(13) -0.0480(5) 0.36209(7) 0.0356(4) Uani 1 1 d . . .
C10 C 0.30812(13) 0.0624(5) 0.40901(7) 0.0322(4) Uani 1 1 d . . .
C11 C 0.18813(13) 0.2365(5) 0.49308(7) 0.0336(4) Uani 1 1 d . . .
C12 C 0.13001(15) 0.3310(5) 0.53879(7) 0.0404(5) Uani 1 1 d . . .
H12A H 0.0550 0.2819 0.5390 0.048 Uiso 1 1 calc R . .
C13 C 0.18397(16) 0.4936(5) 0.58245(7) 0.0435(5) Uani 1 1 d . . .
H13A H 0.1452 0.5592 0.6122 0.052 Uiso 1 1 calc R . .
C14 C 0.29816(16) 0.5646(5) 0.58327(8) 0.0466(5) Uani 1 1 d . . .
H14A H 0.3335 0.6751 0.6138 0.056 Uiso 1 1 calc R . .
C15 C 0.35739(15) 0.4747(5) 0.54045(7) 0.0435(5) Uani 1 1 d . . .
H15A H 0.4327 0.5228 0.5417 0.052 Uiso 1 1 calc R . .
C16 C 0.30409(14) 0.3080(5) 0.49413(7) 0.0343(4) Uani 1 1 d . . .
O1 O 0.03165(10) -0.1836(5) 0.35431(6) 0.0667(5) Uani 1 1 d . . .
O2 O 0.47159(10) 0.0073(4) 0.36296(6) 0.0570(5) Uani 1 1 d . . .

loop_
_atom_site_aniso_label
_atom_site_aniso_U_11
_atom_site_aniso_U_22
_atom_site_aniso_U_33
_atom_site_aniso_U_23
_atom_site_aniso_U_13
_atom_site_aniso_U_12
N1 0.0288(7) 0.0440(9) 0.0363(8) 0.0009(7) 0.0017(6) -0.0032(6)
N2 0.0294(7) 0.0432(9) 0.0362(8) 0.0015(7) 0.0017(6) -0.0056(6)
C1 0.0284(8) 0.0353(10) 0.0338(9) 0.0052(8) 0.0027(7) -0.0015(7)
C2 0.0278(8) 0.0474(11) 0.0384(10) 0.0004(8) 0.0007(7) -0.0045(8)
C3 0.0336(9) 0.0313(9) 0.0343(9) 0.0043(7) -0.0012(7) -0.0006(7)
C4 0.0362(9) 0.0419(11) 0.0421(10) 0.0007(9) -0.0050(8) -0.0011(8)
C5 0.0514(11) 0.0426(11) 0.0365(10) -0.0030(8) -0.0053(8) 0.0026(9)
C6 0.0534(11) 0.0421(11) 0.0364(10) 0.0016(9) 0.0077(8) 0.0053(9)
C7 0.0384(9) 0.0418(11) 0.0390(10) 0.0025(8) 0.0055(8) 0.0003(8)
C8 0.0335(8) 0.0316(9) 0.0342(9) 0.0057(7) 0.0035(7) -0.0001(7)
C9 0.0293(8) 0.0393(10) 0.0383(9) 0.0040(8) 0.0036(7) -0.0034(7)
C10 0.0285(8) 0.0346(10) 0.0332(9) 0.0049(7) 0.0005(7) -0.0026(7)
C11 0.0321(9) 0.0347(10) 0.0341(9) 0.0045(8) 0.0022(7) -0.0025(7)
C12 0.0365(9) 0.0459(11) 0.0393(10) 0.0022(9) 0.0065(8) -0.0030(8)
C13 0.0511(11) 0.0449(12) 0.0357(9) -0.0002(9) 0.0104(8) -0.0017(9)
C14 0.0537(11) 0.0494(12) 0.0362(10) -0.0031(9) 0.0014(8) -0.0125(9)
C15 0.0373(9) 0.0516(12) 0.0412(10) -0.0020(9) 0.0007(8) -0.0103(9)
C16 0.0337(9) 0.0352(10) 0.0339(9) 0.0048(8) 0.0028(7) -0.0040(7)
O1 0.0302(7) 0.1156(14) 0.0541(9) -0.0239(9) 0.0016(6) -0.0112(8)
O2 0.0298(7) 0.0885(12) 0.0535(8) -0.0153(8) 0.0087(6) -0.0121(7)

loop_
_atom_type_symbol
_atom_type_description
_atom_type_scat_dispersion_real
_atom_type_scat_dispersion_imag
_atom_type_scat_source
C C 0.0033 0.0016 'International Tables Vol C Tables 4.2.6.8 and 6.1.1.4'
H H 0.0000 0.0000 'International Tables Vol C Tables 4.2.6.8 and 6.1.1.4'
N N 0.0061 0.0033 'International Tables Vol C Tables 4.2.6.8 and 6.1.1.4'
O O 0.0106 0.0060 'International Tables Vol C Tables 4.2.6.8 and 6.1.1.4'

loop_
_geom_angle_atom_site_label_1
_geom_angle_atom_site_label_2
_geom_angle_atom_site_label_3
_geom_angle
_geom_angle_site_symmetry_1
_geom_angle_site_symmetry_3
_geom_angle_publ_flag
C1 N1 C11 116.92(14) . . ?
C10 N2 C16 116.94(14) . . ?
N1 C1 C10 122.22(16) . . ?
N1 C1 C2 116.88(14) . . ?
C10 C1 C2 120.88(15) . . ?
O1 C2 C3 121.24(16) . . ?
O1 C2 C1 121.06(16) . . ?
C3 C2 C1 117.71(14) . . ?
C4 C3 C8 119.60(16) . . ?
C4 C3 C2 119.09(15) . . ?
C8 C3 C2 121.31(15) . . ?
C5 C4 C3 120.47(17) . . ?
C4 C5 C6 119.99(17) . . ?
C7 C6 C5 120.17(17) . . ?
C6 C7 C8 120.67(17) . . ?
C7 C8 C3 119.08(16) . . ?
C7 C8 C9 119.23(15) . . ?
C3 C8 C9 121.67(15) . . ?
O2 C9 C8 121.52(16) . . ?
O2 C9 C10 120.96(16) . . ?
C8 C9 C10 117.52(14) . . ?
N2 C10 C1 122.12(15) . . ?
N2 C10 C9 117.19(14) . . ?
C1 C10 C9 120.69(15) . . ?
N1 C11 C12 119.81(15) . . ?
N1 C11 C16 120.95(15) . . ?
C12 C11 C16 119.22(16) . . ?
C13 C12 C11 119.76(17) . . ?
C12 C13 C14 120.85(17) . . ?
C15 C14 C13 121.28(18) . . ?
C14 C15 C16 119.56(17) . . ?
N2 C16 C15 119.89(15) . . ?
N2 C16 C11 120.79(15) . . ?
C15 C16 C11 119.32(16) . . ?

loop_
_geom_bond_atom_site_label_1
_geom_bond_atom_site_label_2
_geom_bond_distance
_geom_bond_site_symmetry_2
_geom_bond_publ_flag
N1 C1 1.319(2) . ?
N1 C11 1.354(2) . ?
N2 C10 1.318(2) . ?
N2 C16 1.358(2) . ?
C1 C10 1.419(2) . ?
C1 C2 1.497(2) . ?
C2 O1 1.212(2) . ?
C2 C3 1.484(2) . ?
C3 C4 1.391(2) . ?
C3 C8 1.403(2) . ?
C4 C5 1.382(3) . ?
C5 C6 1.383(3) . ?
C6 C7 1.379(3) . ?
C7 C8 1.393(2) . ?
C8 C9 1.485(2) . ?
C9 O2 1.211(2) . ?
C9 C10 1.500(2) . ?
C11 C12 1.411(2) . ?
C11 C16 1.432(2) . ?
C12 C13 1.356(3) . ?
C13 C14 1.411(3) . ?
C14 C15 1.357(3) . ?
C15 C16 1.409(2) . ?

loop_
_cod_related_entry_id
_cod_related_entry_database
_cod_related_entry_code
1 ChemSpider 456394
